data_4089601
loop_
_publ_author_name
'Bleeke, John R.'
'Anutrasakda, Wipark'
'Rath, Nigam P.'

_publ_section_title
;
 Synthesis, Spectroscopy, Structure, and Reactivity of
 Azapentadienyl-Rhodium-Phosphine and Azapentadienyl-Iridium-Phosphine
 Complexes1
;
_journal_issue 21
_journal_name_full Organometallics
_journal_page_first 6410
_journal_paper_doi 10.1021/om400765h
_journal_volume 32
_journal_year 2013
_chemical_formula_moiety 'C17 H41 N P3 Rh'
_chemical_formula_sum 'C17 H41 N P3 Rh'
_chemical_formula_weight 455.33
_space_group_IT_number 2
_space_group_name_Hall '-P 1'
_space_group_name_H-M_alt 'P -1'
_symmetry_cell_setting triclinic
_symmetry_space_group_name_Hall '-P 1'
_symmetry_space_group_name_H-M 'P -1'
_atom_sites_solution_hydrogens geom
_atom_sites_solution_primary direct
_atom_sites_solution_secondary difmap
_audit_creation_method SHELXL-97
_cell_angle_alpha 101.876(12)
_cell_angle_beta 91.596(11)
_cell_angle_gamma 92.053(11)
_cell_formula_units_Z 2
_cell_length_a 8.240(2)
_cell_length_b 10.519(3)
_cell_length_c 13.854(4)
_cell_measurement_reflns_used 9797
_cell_measurement_temperature 100(2)
_cell_measurement_theta_max 25.55
_cell_measurement_theta_min 2.22
_cell_volume 1173.6(6)
_computing_cell_refinement 'Bruker SAINT'
_computing_data_collection 'Bruker APEX2'
_computing_data_reduction 'Bruker SAINT'
_computing_molecular_graphics 'Bruker SHELXTL'
_computing_publication_material 'Bruker SHELXTL'
_computing_structure_refinement 'SHELXL-97 (Sheldrick, 2008)'
_computing_structure_solution 'SHELXS-97 (Sheldrick, 2008)'
_diffrn_ambient_temperature 100(2)
_diffrn_measured_fraction_theta_full 0.982
_diffrn_measured_fraction_theta_max 0.982
_diffrn_measurement_device_type 'Bruker APEX-II CCD'
_diffrn_measurement_method '\f and \w scans'
_diffrn_radiation_monochromator graphite
_diffrn_radiation_source 'fine-focus sealed tube'
_diffrn_radiation_type MoK\a
_diffrn_radiation_wavelength 0.71073
_diffrn_reflns_av_R_equivalents 0.0614
_diffrn_reflns_av_sigmaI/netI 0.0393
_diffrn_reflns_limit_h_max 9
_diffrn_reflns_limit_h_min -9
_diffrn_reflns_limit_k_max 12
_diffrn_reflns_limit_k_min -12
_diffrn_reflns_limit_l_max 16
_diffrn_reflns_limit_l_min -16
_diffrn_reflns_number 29045
_diffrn_reflns_theta_full 25.55
_diffrn_reflns_theta_max 25.55
_diffrn_reflns_theta_min 1.98
_exptl_absorpt_coefficient_mu 0.931
_exptl_absorpt_correction_T_max 0.8738
_exptl_absorpt_correction_T_min 0.7377
_exptl_absorpt_correction_type multi-scan
_exptl_absorpt_process_details 'sadabs v2008/1'
_exptl_crystal_colour yellow
_exptl_crystal_density_diffrn 1.289
_exptl_crystal_density_meas ?
_exptl_crystal_density_method 'not measured'
_exptl_crystal_description rectangular
_exptl_crystal_F_000 480
_exptl_crystal_size_max 0.35
_exptl_crystal_size_mid 0.17
_exptl_crystal_size_min 0.15
_refine_diff_density_max 2.708
_refine_diff_density_min -1.302
_refine_diff_density_rms 0.190
_refine_ls_extinction_method none
_refine_ls_goodness_of_fit_ref 1.094
_refine_ls_hydrogen_treatment constr
_refine_ls_matrix_type full
_refine_ls_number_parameters 211
_refine_ls_number_reflns 4299
_refine_ls_number_restraints 0
_refine_ls_restrained_S_all 1.094
_refine_ls_R_factor_all 0.0568
_refine_ls_R_factor_gt 0.0482
_refine_ls_shift/su_max 0.000
_refine_ls_shift/su_mean 0.000
_refine_ls_structure_factor_coef Fsqd
_refine_ls_weighting_details 'calc w=1/[\s^2^(Fo^2^)+(0.1065P)^2^+1.0521P] where P=(Fo^2^+2Fc^2^)/3'
_refine_ls_weighting_scheme calc
_refine_ls_wR_factor_gt 0.1386
_refine_ls_wR_factor_ref 0.1497
_reflns_number_gt 3771
_reflns_number_total 4299
_reflns_threshold_expression >2sigma(I)
_cod_data_source_file om400765h_si_002.cif
_cod_data_source_block b21412
_cod_depositor_comments
;
The following automatic conversions were performed:

data item '_symmetry_cell_setting' value 'Triclinic' was changed to
'triclinic' in accordance with the
/home/saulius/struct/COD-crude-data/automatic-downloads/DataCite-retrospective/ACS/depositions/lib/dictionaries/cif_core.dic
dictionary named 'cif_core.dic' version 2.4.2 last updated on
2011-04-26.

data item '_exptl_crystal_density_meas' value 'no' was changed to '?'
-- the value is perceived as not measured.

Automatic conversion script
Id: cif_fix_values 6909 2019-04-08 15:41:33Z antanas 
;
_cod_original_cell_volume 1173.6(5)
_cod_original_sg_symbol_H-M P-1
_cod_database_code 4089601

loop_
_symmetry_equiv_pos_as_xyz
'x, y, z'
'-x, -y, -z'

loop_
_atom_site_label
_atom_site_type_symbol
_atom_site_fract_x
_atom_site_fract_y
_atom_site_fract_z
_atom_site_U_iso_or_equiv
_atom_site_adp_type
_atom_site_occupancy
_atom_site_symmetry_multiplicity
_atom_site_calc_flag
_atom_site_refinement_flags
Rh1 Rh 0.13888(4) 0.35379(3) 0.21703(2) 0.01460(16) Uani 1 1 d .
P1 P 0.25640(14) 0.20568(11) 0.09902(9) 0.0198(3) Uani 1 1 d .
P2 P 0.26983(14) 0.31634(11) 0.35836(8) 0.0173(3) Uani 1 1 d .
P3 P 0.27040(15) 0.53894(11) 0.19733(9) 0.0228(3) Uani 1 1 d .
N1 N -0.1651(5) 0.0545(4) 0.2449(3) 0.0220(8) Uani 1 1 d .
C1 C -0.0647(5) 0.4636(4) 0.2768(3) 0.0216(10) Uani 1 1 d .
H1A H -0.1122 0.4416 0.3365 0.026 Uiso 1 1 calc R
H1B H -0.0599 0.5578 0.2770 0.026 Uiso 1 1 calc R
C2 C -0.1058(5) 0.3777(5) 0.1851(3) 0.0223(10) Uani 1 1 d .
H2 H -0.1404 0.4114 0.1256 0.027 Uiso 1 1 calc R
C3 C -0.0964(5) 0.2416(4) 0.1812(3) 0.0196(9) Uani 1 1 d .
H3 H -0.1070 0.1851 0.1136 0.023 Uiso 1 1 calc R
C4 C -0.1364(5) 0.1778(4) 0.2613(3) 0.0185(9) Uani 1 1 d .
H4 H -0.1414 0.2278 0.3265 0.022 Uiso 1 1 calc R
C5 C -0.2041(6) -0.0099(4) 0.3273(4) 0.0246(10) Uani 1 1 d .
C6 C -0.2067(7) 0.0781(5) 0.4290(4) 0.0326(12) Uani 1 1 d .
H6A H -0.1000 0.1227 0.4456 0.049 Uiso 1 1 calc R
H6B H -0.2319 0.0257 0.4780 0.049 Uiso 1 1 calc R
H6C H -0.2897 0.1425 0.4291 0.049 Uiso 1 1 calc R
C7 C -0.3725(7) -0.0772(6) 0.2999(5) 0.0431(14) Uani 1 1 d .
H7A H -0.4517 -0.0119 0.2935 0.065 Uiso 1 1 calc R
H7B H -0.4051 -0.1227 0.3517 0.065 Uiso 1 1 calc R
H7C H -0.3680 -0.1399 0.2371 0.065 Uiso 1 1 calc R
C8 C -0.0803(7) -0.1146(5) 0.3265(4) 0.0360(13) Uani 1 1 d .
H8A H -0.0805 -0.1708 0.2606 0.054 Uiso 1 1 calc R
H8B H -0.1090 -0.1668 0.3750 0.054 Uiso 1 1 calc R
H8C H 0.0282 -0.0734 0.3433 0.054 Uiso 1 1 calc R
C11 C 0.1927(7) 0.2096(5) -0.0271(4) 0.0355(13) Uani 1 1 d .
H11A H 0.0737 0.2059 -0.0330 0.053 Uiso 1 1 calc R
H11B H 0.2348 0.1348 -0.0723 0.053 Uiso 1 1 calc R
H11C H 0.2352 0.2902 -0.0440 0.053 Uiso 1 1 calc R
C12 C 0.2057(7) 0.0353(5) 0.1021(4) 0.0317(12) Uani 1 1 d .
H12A H 0.2627 0.0122 0.1587 0.048 Uiso 1 1 calc R
H12B H 0.2392 -0.0209 0.0410 0.048 Uiso 1 1 calc R
H12C H 0.0882 0.0236 0.1083 0.048 Uiso 1 1 calc R
C13 C 0.4766(6) 0.1968(5) 0.0878(5) 0.0419(15) Uani 1 1 d .
H13A H 0.5217 0.2793 0.0758 0.063 Uiso 1 1 calc R
H13B H 0.5006 0.1262 0.0326 0.063 Uiso 1 1 calc R
H13C H 0.5254 0.1800 0.1491 0.063 Uiso 1 1 calc R
C21 C 0.2736(7) 0.1535(5) 0.3850(4) 0.0373(13) Uani 1 1 d .
H21A H 0.1623 0.1217 0.3924 0.056 Uiso 1 1 calc R
H21B H 0.3372 0.1567 0.4464 0.056 Uiso 1 1 calc R
H21C H 0.3234 0.0948 0.3307 0.056 Uiso 1 1 calc R
C22 C 0.1954(6) 0.4020(6) 0.4751(4) 0.0326(12) Uani 1 1 d .
H22A H 0.2028 0.4958 0.4777 0.049 Uiso 1 1 calc R
H22B H 0.2615 0.3819 0.5296 0.049 Uiso 1 1 calc R
H22C H 0.0819 0.3744 0.4810 0.049 Uiso 1 1 calc R
C23 C 0.4863(6) 0.3620(5) 0.3775(4) 0.0283(11) Uani 1 1 d .
H23A H 0.5466 0.3124 0.3234 0.043 Uiso 1 1 calc R
H23B H 0.5255 0.3429 0.4402 0.043 Uiso 1 1 calc R
H23C H 0.5029 0.4552 0.3793 0.043 Uiso 1 1 calc R
C31 C 0.1653(8) 0.6232(6) 0.1117(5) 0.0461(16) Uani 1 1 d .
H31A H 0.1573 0.5670 0.0458 0.069 Uiso 1 1 calc R
H31B H 0.2266 0.7039 0.1091 0.069 Uiso 1 1 calc R
H31C H 0.0560 0.6436 0.1347 0.069 Uiso 1 1 calc R
C32 C 0.2898(7) 0.6698(5) 0.3075(4) 0.0334(12) Uani 1 1 d .
H32A H 0.1832 0.6841 0.3366 0.050 Uiso 1 1 calc R
H32B H 0.3310 0.7498 0.2892 0.050 Uiso 1 1 calc R
H32C H 0.3656 0.6454 0.3557 0.050 Uiso 1 1 calc R
C33 C 0.4777(7) 0.5446(6) 0.1529(5) 0.0413(14) Uani 1 1 d .
H33A H 0.5521 0.5109 0.1971 0.062 Uiso 1 1 calc R
H33B H 0.5108 0.6347 0.1518 0.062 Uiso 1 1 calc R
H33C H 0.4808 0.4912 0.0861 0.062 Uiso 1 1 calc R

loop_
_atom_site_aniso_label
_atom_site_aniso_U_11
_atom_site_aniso_U_22
_atom_site_aniso_U_33
_atom_site_aniso_U_23
_atom_site_aniso_U_13
_atom_site_aniso_U_12
Rh1 0.0174(2) 0.0155(2) 0.0105(2) 0.00178(14) -0.00154(14) 0.00255(14)
P1 0.0194(6) 0.0214(6) 0.0162(6) -0.0020(5) 0.0004(5) 0.0023(4)
P2 0.0181(6) 0.0214(6) 0.0122(6) 0.0031(4) -0.0034(4) 0.0029(4)
P3 0.0285(7) 0.0194(6) 0.0218(6) 0.0073(5) 0.0020(5) 0.0007(5)
N1 0.024(2) 0.023(2) 0.018(2) 0.0019(16) 0.0023(16) 0.0014(16)
C1 0.020(2) 0.022(2) 0.023(2) 0.0049(19) 0.0031(18) 0.0078(18)
C2 0.015(2) 0.034(3) 0.019(2) 0.009(2) -0.0038(17) 0.0034(18)
C3 0.021(2) 0.025(2) 0.011(2) 0.0009(17) -0.0029(17) 0.0009(18)
C4 0.011(2) 0.025(2) 0.019(2) 0.0036(18) -0.0001(17) 0.0025(17)
C5 0.026(3) 0.020(2) 0.028(3) 0.0055(19) 0.001(2) -0.0005(18)
C6 0.048(3) 0.028(3) 0.025(3) 0.012(2) 0.009(2) 0.004(2)
C7 0.042(4) 0.047(4) 0.042(4) 0.016(3) 0.004(3) -0.014(3)
C8 0.045(3) 0.024(3) 0.042(3) 0.010(2) 0.002(3) 0.008(2)
C11 0.051(4) 0.036(3) 0.017(3) 0.000(2) 0.005(2) 0.001(2)
C12 0.036(3) 0.022(3) 0.035(3) -0.001(2) 0.001(2) 0.004(2)
C13 0.024(3) 0.034(3) 0.058(4) -0.012(3) 0.009(3) 0.002(2)
C21 0.039(3) 0.035(3) 0.043(3) 0.020(3) -0.009(3) 0.002(2)
C22 0.026(3) 0.053(3) 0.019(3) 0.007(2) -0.002(2) 0.009(2)
C23 0.019(3) 0.041(3) 0.024(3) 0.004(2) -0.0054(19) 0.001(2)
C31 0.072(5) 0.032(3) 0.041(3) 0.026(3) -0.011(3) 0.001(3)
C32 0.035(3) 0.025(3) 0.037(3) -0.001(2) -0.001(2) -0.002(2)
C33 0.040(3) 0.037(3) 0.046(4) 0.007(3) 0.019(3) -0.008(2)

loop_
_atom_type_symbol
_atom_type_description
_atom_type_scat_dispersion_real
_atom_type_scat_dispersion_imag
_atom_type_scat_source
C C 0.0033 0.0016 'International Tables Vol C Tables 4.2.6.8 and 6.1.1.4'
H H 0.0000 0.0000 'International Tables Vol C Tables 4.2.6.8 and 6.1.1.4'
N N 0.0061 0.0033 'International Tables Vol C Tables 4.2.6.8 and 6.1.1.4'
P P 0.1023 0.0942 'International Tables Vol C Tables 4.2.6.8 and 6.1.1.4'
Rh Rh -1.1178 0.9187 'International Tables Vol C Tables 4.2.6.8 and 6.1.1.4'

loop_
_geom_angle_atom_site_label_1
_geom_angle_atom_site_label_2
_geom_angle_atom_site_label_3
_geom_angle
C2 Rh1 C1 39.16(18)
C2 Rh1 C3 38.50(18)
C1 Rh1 C3 67.59(17)
C2 Rh1 P3 105.40(14)
C1 Rh1 P3 90.33(13)
C3 Rh1 P3 141.74(12)
C2 Rh1 P1 113.27(14)
C1 Rh1 P1 152.43(13)
C3 Rh1 P1 89.15(12)
P3 Rh1 P1 100.29(5)
C2 Rh1 P2 131.26(13)
C1 Rh1 P2 102.03(13)
C3 Rh1 P2 113.11(12)
P3 Rh1 P2 101.53(5)
P1 Rh1 P2 100.66(5)
C11 P1 C13 101.0(3)
C11 P1 C12 100.8(3)
C13 P1 C12 99.3(3)
C11 P1 Rh1 114.70(19)
C13 P1 Rh1 122.96(19)
C12 P1 Rh1 114.71(18)
C22 P2 C21 98.6(3)
C22 P2 C23 99.8(2)
C21 P2 C23 99.0(3)
C22 P2 Rh1 116.20(17)
C21 P2 Rh1 121.38(19)
C23 P2 Rh1 117.90(17)
C32 P3 C33 100.0(3)
C32 P3 C31 100.1(3)
C33 P3 C31 99.9(3)
C32 P3 Rh1 115.63(18)
C33 P3 Rh1 123.53(19)
C31 P3 Rh1 114.0(2)
C4 N1 C5 120.2(4)
C2 C1 Rh1 67.7(2)
C2 C1 H1A 116.9
Rh1 C1 H1A 116.9
C2 C1 H1B 116.9
Rh1 C1 H1B 116.9
H1A C1 H1B 113.9
C1 C2 C3 117.5(4)
C1 C2 Rh1 73.1(3)
C3 C2 Rh1 75.9(3)
C1 C2 H2 121.2
C3 C2 H2 121.2
Rh1 C2 H2 121.2
C2 C3 C4 124.7(4)
C2 C3 Rh1 65.6(2)
C4 C3 Rh1 109.5(3)
C2 C3 H3 115.3
C4 C3 H3 115.3
Rh1 C3 H3 115.3
N1 C4 C3 120.6(4)
N1 C4 H4 119.7
C3 C4 H4 119.7
N1 C5 C6 116.2(4)
N1 C5 C8 106.5(4)
C6 C5 C8 110.4(4)
N1 C5 C7 105.4(4)
C6 C5 C7 109.6(4)
C8 C5 C7 108.3(4)
C5 C6 H6A 109.5
C5 C6 H6B 109.5
H6A C6 H6B 109.5
C5 C6 H6C 109.5
H6A C6 H6C 109.5
H6B C6 H6C 109.5
C5 C7 H7A 109.5
C5 C7 H7B 109.5
H7A C7 H7B 109.5
C5 C7 H7C 109.5
H7A C7 H7C 109.5
H7B C7 H7C 109.5
C5 C8 H8A 109.5
C5 C8 H8B 109.5
H8A C8 H8B 109.5
C5 C8 H8C 109.5
H8A C8 H8C 109.5
H8B C8 H8C 109.5
P1 C11 H11A 109.5
P1 C11 H11B 109.5
H11A C11 H11B 109.5
P1 C11 H11C 109.5
H11A C11 H11C 109.5
H11B C11 H11C 109.5
P1 C12 H12A 109.5
P1 C12 H12B 109.5
H12A C12 H12B 109.5
P1 C12 H12C 109.5
H12A C12 H12C 109.5
H12B C12 H12C 109.5
P1 C13 H13A 109.5
P1 C13 H13B 109.5
H13A C13 H13B 109.5
P1 C13 H13C 109.5
H13A C13 H13C 109.5
H13B C13 H13C 109.5
P2 C21 H21A 109.5
P2 C21 H21B 109.5
H21A C21 H21B 109.5
P2 C21 H21C 109.5
H21A C21 H21C 109.5
H21B C21 H21C 109.5
P2 C22 H22A 109.5
P2 C22 H22B 109.5
H22A C22 H22B 109.5
P2 C22 H22C 109.5
H22A C22 H22C 109.5
H22B C22 H22C 109.5
P2 C23 H23A 109.5
P2 C23 H23B 109.5
H23A C23 H23B 109.5
P2 C23 H23C 109.5
H23A C23 H23C 109.5
H23B C23 H23C 109.5
P3 C31 H31A 109.5
P3 C31 H31B 109.5
H31A C31 H31B 109.5
P3 C31 H31C 109.5
H31A C31 H31C 109.5
H31B C31 H31C 109.5
P3 C32 H32A 109.5
P3 C32 H32B 109.5
H32A C32 H32B 109.5
P3 C32 H32C 109.5
H32A C32 H32C 109.5
H32B C32 H32C 109.5
P3 C33 H33A 109.5
P3 C33 H33B 109.5
H33A C33 H33B 109.5
P3 C33 H33C 109.5
H33A C33 H33C 109.5
H33B C33 H33C 109.5

loop_
_geom_bond_atom_site_label_1
_geom_bond_atom_site_label_2
_geom_bond_distance
Rh1 C2 2.087(4)
Rh1 C1 2.158(4)
Rh1 C3 2.222(5)
Rh1 P3 2.2640(13)
Rh1 P1 2.2772(12)
Rh1 P2 2.3202(13)
P1 C11 1.820(5)
P1 C13 1.829(5)
P1 C12 1.835(5)
P2 C22 1.816(5)
P2 C21 1.826(5)
P2 C23 1.828(5)
P3 C32 1.832(5)
P3 C33 1.835(5)
P3 C31 1.836(5)
N1 C4 1.282(6)
N1 C5 1.479(6)
C1 C2 1.424(7)
C1 H1A 0.9900
C1 H1B 0.9900
C2 C3 1.427(7)
C2 H2 1.0000
C3 C4 1.449(6)
C3 H3 1.0000
C4 H4 0.9500
C5 C6 1.520(7)
C5 C8 1.526(7)
C5 C7 1.536(7)
C6 H6A 0.9800
C6 H6B 0.9800
C6 H6C 0.9800
C7 H7A 0.9800
C7 H7B 0.9800
C7 H7C 0.9800
C8 H8A 0.9800
C8 H8B 0.9800
C8 H8C 0.9800
C11 H11A 0.9800
C11 H11B 0.9800
C11 H11C 0.9800
C12 H12A 0.9800
C12 H12B 0.9800
C12 H12C 0.9800
C13 H13A 0.9800
C13 H13B 0.9800
C13 H13C 0.9800
C21 H21A 0.9800
C21 H21B 0.9800
C21 H21C 0.9800
C22 H22A 0.9800
C22 H22B 0.9800
C22 H22C 0.9800
C23 H23A 0.9800
C23 H23B 0.9800
C23 H23C 0.9800
C31 H31A 0.9800
C31 H31B 0.9800
C31 H31C 0.9800
C32 H32A 0.9800
C32 H32B 0.9800
C32 H32C 0.9800
C33 H33A 0.9800
C33 H33B 0.9800
C33 H33C 0.9800

loop_
_geom_torsion_atom_site_label_1
_geom_torsion_atom_site_label_2
_geom_torsion_atom_site_label_3
_geom_torsion_atom_site_label_4
_geom_torsion
C2 Rh1 P1 C11 38.9(3)
C1 Rh1 P1 C11 38.2(4)
C3 Rh1 P1 C11 69.8(2)
P3 Rh1 P1 C11 -72.9(2)
P2 Rh1 P1 C11 -176.9(2)
C2 Rh1 P1 C13 162.2(3)
C1 Rh1 P1 C13 161.5(4)
C3 Rh1 P1 C13 -166.9(3)
P3 Rh1 P1 C13 50.4(3)
P2 Rh1 P1 C13 -53.6(3)
C2 Rh1 P1 C12 -77.1(2)
C1 Rh1 P1 C12 -77.8(3)
C3 Rh1 P1 C12 -46.3(2)
P3 Rh1 P1 C12 171.0(2)
P2 Rh1 P1 C12 67.1(2)
C2 Rh1 P2 C22 -38.5(3)
C1 Rh1 P2 C22 -8.7(3)
C3 Rh1 P2 C22 -79.2(3)
P3 Rh1 P2 C22 84.2(2)
P1 Rh1 P2 C22 -172.9(2)
C2 Rh1 P2 C21 81.2(3)
C1 Rh1 P2 C21 111.0(3)
C3 Rh1 P2 C21 40.5(3)
P3 Rh1 P2 C21 -156.2(2)
P1 Rh1 P2 C21 -53.2(2)
C2 Rh1 P2 C23 -156.8(3)
C1 Rh1 P2 C23 -127.0(2)
C3 Rh1 P2 C23 162.5(2)
P3 Rh1 P2 C23 -34.2(2)
P1 Rh1 P2 C23 68.8(2)
C2 Rh1 P3 C32 89.7(2)
C1 Rh1 P3 C32 53.1(2)
C3 Rh1 P3 C32 105.6(3)
P1 Rh1 P3 C32 -152.5(2)
P2 Rh1 P3 C32 -49.3(2)
C2 Rh1 P3 C33 -147.0(3)
C1 Rh1 P3 C33 176.4(3)
C3 Rh1 P3 C33 -131.1(3)
P1 Rh1 P3 C33 -29.2(3)
P2 Rh1 P3 C33 74.0(3)
C2 Rh1 P3 C31 -25.6(3)
C1 Rh1 P3 C31 -62.2(3)
C3 Rh1 P3 C31 -9.7(3)
P1 Rh1 P3 C31 92.2(2)
P2 Rh1 P3 C31 -164.6(2)
C3 Rh1 C1 C2 -33.5(3)
P3 Rh1 C1 C2 114.4(3)
P1 Rh1 C1 C2 1.0(5)
P2 Rh1 C1 C2 -143.7(3)
Rh1 C1 C2 C3 63.6(4)
C3 Rh1 C2 C1 125.0(4)
P3 Rh1 C2 C1 -70.8(3)
P1 Rh1 C2 C1 -179.5(2)
P2 Rh1 C2 C1 50.3(3)
C1 Rh1 C2 C3 -125.0(4)
P3 Rh1 C2 C3 164.2(2)
P1 Rh1 C2 C3 55.5(3)
P2 Rh1 C2 C3 -74.7(3)
C1 C2 C3 C4 35.5(7)
Rh1 C2 C3 C4 97.6(4)
C1 C2 C3 Rh1 -62.1(4)
C1 Rh1 C3 C2 34.0(3)
P3 Rh1 C3 C2 -25.1(3)
P1 Rh1 C3 C2 -130.8(3)
P2 Rh1 C3 C2 128.0(2)
C2 Rh1 C3 C4 -120.2(4)
C1 Rh1 C3 C4 -86.2(3)
P3 Rh1 C3 C4 -145.3(2)
P1 Rh1 C3 C4 109.0(3)
P2 Rh1 C3 C4 7.8(3)
C5 N1 C4 C3 179.3(4)
C2 C3 C4 N1 162.0(4)
Rh1 C3 C4 N1 -124.7(4)
C4 N1 C5 C6 -0.2(7)
C4 N1 C5 C8 -123.7(5)
C4 N1 C5 C7 121.3(5)
